data_7112299
loop_
_publ_author_name
'Fowler, Drew A.'
'Atwood, Jerry L.'
'Baker, Gary A.'

_publ_section_title
;
 Formation of a dimeric host-guest complex via binding between a
 dicationic ionic liquid and a pyrogallol[4]arene macrocycle.
;
_journal_issue 18
_journal_name_full 'Chemical communications (Cambridge, England)'
_journal_page_first 1802
_journal_page_last 1804
_journal_paper_doi 10.1039/c3cc37345b
_journal_volume 49
_journal_year 2013
_chemical_formula_moiety '2(C36 H40 O12), C11 H18 N4, 2(Br), 3(H2 O)'
_chemical_formula_sum 'C83 H104 Br2 N4 O27'
_chemical_formula_weight 1749.52
_chemical_name_common C2Dicat
_chemical_name_systematic
;
?
;
_space_group_IT_number 15
_symmetry_cell_setting monoclinic
_symmetry_space_group_name_Hall '-C 2yc'
_symmetry_space_group_name_H-M 'C 1 2/c 1'
_atom_sites_solution_hydrogens geom
_atom_sites_solution_primary direct
_atom_sites_solution_secondary difmap
_audit_creation_method SHELXL-97
_cell_angle_alpha 90.00
_cell_angle_beta 92.266(4)
_cell_angle_gamma 90.00
_cell_formula_units_Z 4
_cell_length_a 34.618(10)
_cell_length_b 10.229(3)
_cell_length_c 22.447(7)
_cell_measurement_reflns_used 4000
_cell_measurement_temperature 173(2)
_cell_measurement_theta_max 21.21
_cell_measurement_theta_min 2.20
_cell_volume 7942(4)
_computing_cell_refinement 'APEX2 (Bruker AXS, 2008)'
_computing_data_collection 'APEX2 (Bruker AXS, 2008)'
_computing_data_reduction 'APEX2 (Bruker AXS, 2008)'
_computing_molecular_graphics 'X-Seed (Atwood & Barbour, 2003; Barbour, 2001)'
_computing_publication_material 'X-Seed (Atwood & Barbour, 2003; Barbour, 2001)'
_computing_structure_refinement 'SHELXL-97 (Sheldrick, 1997)'
_computing_structure_solution 'SHELXS-97 (Sheldrick, 1997)'
_diffrn_ambient_temperature 173(2)
_diffrn_measured_fraction_theta_full 0.998
_diffrn_measured_fraction_theta_max 0.998
_diffrn_measurement_device_type 'Bruker APEXII CCD area detector'
_diffrn_measurement_method 'omega scans'
_diffrn_radiation_monochromator graphite
_diffrn_radiation_source 'fine-focus sealed tube'
_diffrn_radiation_type MoK\a
_diffrn_radiation_wavelength 0.71073
_diffrn_reflns_av_R_equivalents 0.0754
_diffrn_reflns_av_sigmaI/netI 0.0586
_diffrn_reflns_limit_h_max 40
_diffrn_reflns_limit_h_min -40
_diffrn_reflns_limit_k_max 12
_diffrn_reflns_limit_k_min -12
_diffrn_reflns_limit_l_max 26
_diffrn_reflns_limit_l_min -26
_diffrn_reflns_number 37171
_diffrn_reflns_theta_full 24.81
_diffrn_reflns_theta_max 24.81
_diffrn_reflns_theta_min 1.82
_exptl_absorpt_coefficient_mu 1.107
_exptl_absorpt_correction_T_max 0.8974
_exptl_absorpt_correction_T_min 0.6076
_exptl_absorpt_correction_type multi-scan
_exptl_absorpt_process_details Bruker-SADABS
_exptl_crystal_colour colorless
_exptl_crystal_density_diffrn 1.463
_exptl_crystal_density_method 'not measured'
_exptl_crystal_description block
_exptl_crystal_F_000 3664
_exptl_crystal_size_max 0.50
_exptl_crystal_size_mid 0.20
_exptl_crystal_size_min 0.10
_refine_diff_density_max 1.022
_refine_diff_density_min -1.074
_refine_diff_density_rms 0.065
_refine_ls_extinction_method none
_refine_ls_goodness_of_fit_ref 1.011
_refine_ls_hydrogen_treatment constr
_refine_ls_matrix_type full
_refine_ls_number_parameters 611
_refine_ls_number_reflns 6841
_refine_ls_number_restraints 0
_refine_ls_restrained_S_all 1.011
_refine_ls_R_factor_all 0.1003
_refine_ls_R_factor_gt 0.0531
_refine_ls_shift/su_max 0.002
_refine_ls_shift/su_mean 0.000
_refine_ls_structure_factor_coef Fsqd
_refine_ls_weighting_details 'calc w=1/[\s^2^(Fo^2^)+(0.0430P)^2^+26.4358P] where P=(Fo^2^+2Fc^2^)/3'
_refine_ls_weighting_scheme calc
_refine_ls_wR_factor_gt 0.1104
_refine_ls_wR_factor_ref 0.1315
_reflns_number_gt 4248
_reflns_number_total 6841
_reflns_threshold_expression >2sigma(I)
_cod_duplicate_entry 7108877
_cod_data_source_file c3cc37345b.txt
_cod_data_source_block C:\xtal\C2DICAT.CIF
_cod_original_sg_symbol_H-M C2/c
_cod_database_code 7112299

loop_
_symmetry_equiv_pos_as_xyz
'x, y, z'
'-x, y, -z+1/2'
'x+1/2, y+1/2, z'
'-x+1/2, y+1/2, -z+1/2'
'-x, -y, -z'
'x, -y, z-1/2'
'-x+1/2, -y+1/2, -z'
'x+1/2, -y+1/2, z-1/2'

loop_
_atom_site_label
_atom_site_type_symbol
_atom_site_fract_x
_atom_site_fract_y
_atom_site_fract_z
_atom_site_U_iso_or_equiv
_atom_site_adp_type
_atom_site_occupancy
_atom_site_symmetry_multiplicity
_atom_site_calc_flag
_atom_site_refinement_flags
_atom_site_disorder_assembly
_atom_site_disorder_group
Br1 Br 0.510659(13) 0.11917(5) 0.39537(3) 0.0637(2) Uani 1 1 d . . .
O1 O 0.56943(8) 0.6620(3) 0.42695(13) 0.0438(8) Uani 1 1 d . . .
H1 H 0.5828 0.7261 0.4395 0.053 Uiso 1 1 d . . .
C1 C 0.63707(10) 0.5595(4) 0.31294(17) 0.0297(9) Uani 1 1 d . . .
H13 H 0.6566 0.5935 0.2886 0.036 Uiso 1 1 calc R . .
O2 O 0.55144(9) 0.4127(3) 0.41550(14) 0.0522(9) Uani 1 1 d . . .
H2 H 0.5494 0.4594 0.4460 0.063 Uiso 1 1 calc R . .
C2 C 0.61910(11) 0.6450(4) 0.35129(17) 0.0309(9) Uani 1 1 d . . .
O3 O 0.58962(8) 0.2486(2) 0.33903(13) 0.0391(7) Uani 1 1 d . . .
H3 H 0.5677 0.2358 0.3528 0.047 Uiso 1 1 calc R . .
C3 C 0.58986(11) 0.5931(4) 0.38554(17) 0.0323(9) Uani 1 1 d . . .
O4 O 0.57725(7) 0.2666(3) 0.20559(12) 0.0363(7) Uani 1 1 d . . .
H4 H 0.5855 0.2462 0.2400 0.044 Uiso 1 1 calc R . .
C4 C 0.57960(11) 0.4631(4) 0.38094(18) 0.0362(10) Uani 1 1 d . . .
O5 O 0.56406(8) 0.3109(3) 0.08617(12) 0.0434(7) Uani 1 1 d . . .
H5 H 0.5519 0.2603 0.1082 0.052 Uiso 1 1 calc R . .
C5 C 0.59849(11) 0.3811(4) 0.34226(18) 0.0320(9) Uani 1 1 d . . .
O6 O 0.61613(8) 0.4385(3) 0.02162(12) 0.0436(7) Uani 1 1 d . . .
H6 H 0.5937 0.4117 0.0127 0.052 Uiso 1 1 d . . .
C6 C 0.62819(10) 0.4272(4) 0.30806(17) 0.0279(9) Uani 1 1 d . . .
O7 O 0.65046(9) 0.6377(3) -0.04309(12) 0.0456(8) Uani 1 1 d . . .
H7 H 0.6417 0.5653 -0.0322 0.055 Uiso 1 1 calc R . .
C7 C 0.65034(10) 0.3359(4) 0.26730(17) 0.0308(9) Uani 1 1 d . . .
H16 H 0.6406 0.2455 0.2746 0.037 Uiso 1 1 calc R . .
O8 O 0.62793(8) 0.8906(3) -0.05242(12) 0.0405(7) Uani 1 1 d . . .
H8 H 0.6239 0.8280 -0.0760 0.049 Uiso 1 1 calc R . .
C8 C 0.66724(11) 0.4314(4) 0.16617(17) 0.0320(9) Uani 1 1 d . . .
H17 H 0.6912 0.4597 0.1839 0.038 Uiso 1 1 calc R . .
O9 O 0.63436(8) 1.0569(3) 0.04046(12) 0.0373(7) Uani 1 1 d . . .
H9 H 0.6173 1.0577 0.0127 0.045 Uiso 1 1 calc R . .
C9 C 0.64127(11) 0.3659(4) 0.20179(17) 0.0292(9) Uani 1 1 d . . .
O10 O 0.58615(8) 1.0296(3) 0.13452(13) 0.0421(7) Uani 1 1 d . . .
H10 H 0.6044 1.0404 0.1115 0.051 Uiso 1 1 calc R . .
C10 C 0.60640(11) 0.3254(4) 0.17519(18) 0.0305(9) Uani 1 1 d . . .
O11 O 0.53426(9) 0.9728(4) 0.21676(17) 0.0686(11) Uani 1 1 d . . .
H11 H 0.5314 1.0065 0.1828 0.082 Uiso 1 1 calc R . .
C11 C 0.59814(11) 0.3473(4) 0.11480(18) 0.0327(10) Uani 1 1 d . . .
O12 O 0.55570(9) 0.8613(3) 0.32317(17) 0.0668(11) Uani 1 1 d . . .
H12 H 0.5384 0.9188 0.3217 0.080 Uiso 1 1 calc R . .
C12 C 0.62480(12) 0.4131(4) 0.08095(17) 0.0336(10) Uani 1 1 d . . .
C13 C 0.65964(11) 0.4569(4) 0.10593(18) 0.0319(10) Uani 1 1 d . . .
C14 C 0.68756(11) 0.5305(4) 0.06738(18) 0.0373(10) Uani 1 1 d . . .
H14 H 0.6853 0.4897 0.0269 0.045 Uiso 1 1 calc R . .
C15 C 0.67846(10) 0.7633(4) 0.10617(18) 0.0320(9) Uani 1 1 d . . .
H15 H 0.6899 0.7353 0.1432 0.038 Uiso 1 1 calc R . .
C16 C 0.67482(11) 0.6729(4) 0.05958(18) 0.0332(10) Uani 1 1 d . . .
C17 C 0.65757(11) 0.7163(4) 0.00634(18) 0.0348(10) Uani 1 1 d . . .
C18 C 0.64543(11) 0.8451(4) -0.00038(18) 0.0347(10) Uani 1 1 d . . .
C19 C 0.64931(11) 0.9316(4) 0.04681(18) 0.0308(9) Uani 1 1 d . . .
C20 C 0.66610(10) 0.8929(4) 0.10083(17) 0.0301(9) Uani 1 1 d . . .
C21 C 0.66873(11) 0.9867(4) 0.15428(17) 0.0348(10) Uani 1 1 d . . .
H21 H 0.6608 1.0745 0.1384 0.042 Uiso 1 1 calc R . .
C22 C 0.64866(11) 0.8898(4) 0.25444(18) 0.0335(9) Uani 1 1 d . . .
H22 H 0.6750 0.8688 0.2633 0.040 Uiso 1 1 calc R . .
C23 C 0.63915(11) 0.9505(4) 0.20014(18) 0.0323(9) Uani 1 1 d . . .
C24 C 0.60030(12) 0.9771(4) 0.18772(19) 0.0356(10) Uani 1 1 d . . .
C25 C 0.57291(12) 0.9486(4) 0.2289(2) 0.0454(12) Uani 1 1 d . . .
C26 C 0.58333(12) 0.8910(4) 0.2826(2) 0.0449(12) Uani 1 1 d . . .
C27 C 0.62152(12) 0.8583(4) 0.29629(18) 0.0358(10) Uani 1 1 d . . .
C28 C 0.63168(12) 0.7885(4) 0.35498(19) 0.0375(10) Uani 1 1 d . . .
H28 H 0.6161 0.8307 0.3863 0.045 Uiso 1 1 calc R . .
C29 C 0.69368(11) 0.3342(4) 0.28313(19) 0.0406(11) Uani 1 1 d . . .
H29A H 0.7072 0.2859 0.2519 0.049 Uiso 1 1 calc R . .
H29B H 0.7036 0.4251 0.2838 0.049 Uiso 1 1 calc R . .
C30 C 0.70260(14) 0.2710(5) 0.3430(2) 0.0602(14) Uani 1 1 d . . .
H30A H 0.6900 0.3205 0.3742 0.090 Uiso 1 1 calc R . .
H30B H 0.7306 0.2705 0.3511 0.090 Uiso 1 1 calc R . .
H30C H 0.6929 0.1810 0.3425 0.090 Uiso 1 1 calc R . .
C31 C 0.72937(12) 0.5168(4) 0.08809(19) 0.0427(11) Uani 1 1 d . . .
H31A H 0.7351 0.4234 0.0960 0.051 Uiso 1 1 calc R . .
H31B H 0.7337 0.5652 0.1260 0.051 Uiso 1 1 calc R . .
C32 C 0.75719(12) 0.5688(5) 0.0420(2) 0.0520(13) Uani 1 1 d . . .
H32A H 0.7523 0.5238 0.0039 0.078 Uiso 1 1 calc R . .
H32B H 0.7839 0.5529 0.0561 0.078 Uiso 1 1 calc R . .
H32C H 0.7531 0.6629 0.0365 0.078 Uiso 1 1 calc R . .
C33 C 0.70904(13) 1.0032(5) 0.1801(2) 0.0503(12) Uani 1 1 d . . .
H33A H 0.7201 0.9164 0.1903 0.060 Uiso 1 1 calc R . .
H33B H 0.7084 1.0554 0.2171 0.060 Uiso 1 1 calc R . .
C34 C 0.73495(14) 1.0730(6) 0.1348(2) 0.0684(16) Uani 1 1 d . . .
H34A H 0.7387 1.0153 0.1006 0.103 Uiso 1 1 calc R . .
H34B H 0.7601 1.0936 0.1541 0.103 Uiso 1 1 calc R . .
H34C H 0.7224 1.1539 0.1210 0.103 Uiso 1 1 calc R . .
C35 C 0.67448(12) 0.8016(4) 0.37548(18) 0.0423(11) Uani 1 1 d . . .
H35A H 0.6907 0.7601 0.3454 0.051 Uiso 1 1 calc R . .
H35B H 0.6813 0.8954 0.3775 0.051 Uiso 1 1 calc R . .
C36 C 0.68371(13) 0.7396(5) 0.43575(18) 0.0505(12) Uani 1 1 d . . .
H36A H 0.6672 0.7780 0.4656 0.076 Uiso 1 1 calc R . .
H36B H 0.7109 0.7554 0.4473 0.076 Uiso 1 1 calc R . .
H36C H 0.6790 0.6452 0.4333 0.076 Uiso 1 1 calc R . .
N1I N 0.47167(17) 0.5464(7) 0.3239(3) 0.0355(17) Uani 0.50 1 d P A -1
C1I C 0.4792(2) 0.6022(10) 0.3767(4) 0.038(2) Uani 0.50 1 d P A -1
H1I H 0.5022 0.5907 0.4006 0.046 Uiso 0.50 1 calc PR A -1
N2I N 0.4493(3) 0.6766(11) 0.3909(5) 0.045(3) Uani 0.50 1 d P A -1
C2I C 0.4365(3) 0.5902(10) 0.3039(5) 0.048(3) Uani 0.50 1 d P A -1
H2I H 0.4244 0.5678 0.2665 0.058 Uiso 0.50 1 calc PR A -1
C3I C 0.4205(9) 0.673(3) 0.3457(13) 0.043(9) Uani 0.50 1 d P A -1
H3I H 0.3961 0.7153 0.3439 0.052 Uiso 0.50 1 calc PR A -1
C4I C 0.4467(4) 0.7549(15) 0.4442(7) 0.069(4) Uani 0.50 1 d P A -1
H4I4 H 0.4464 0.8477 0.4334 0.104 Uiso 0.50 1 calc PR A -1
H4I5 H 0.4691 0.7371 0.4711 0.104 Uiso 0.50 1 calc PR A -1
H4I6 H 0.4229 0.7330 0.4641 0.104 Uiso 0.50 1 calc PR A -1
C5I C 0.4961(3) 0.4521(11) 0.2946(5) 0.043(3) Uani 0.50 1 d P A -1
H5I3 H 0.4819 0.3684 0.2898 0.051 Uiso 0.50 1 calc PR A -1
H5I4 H 0.5196 0.4357 0.3201 0.051 Uiso 0.50 1 calc PR A -1
C6I C 0.5080(4) 0.4994(11) 0.2336(4) 0.042(3) Uani 0.50 1 d P A -1
H6I1 H 0.4846 0.5187 0.2084 0.050 Uiso 0.50 1 calc PR A -1
H6I2 H 0.5226 0.4294 0.2139 0.050 Uiso 0.50 1 calc PR A -1
N1I' N 0.5458(2) 0.6639(8) 0.1808(3) 0.0399(18) Uani 0.50 1 d P A -1
C1I' C 0.5234(3) 0.7143(10) 0.1372(4) 0.043(2) Uani 0.50 1 d P A -1
H1I' H 0.4964 0.7300 0.1387 0.052 Uiso 0.50 1 calc PR A -1
N2I' N 0.5446(3) 0.7386(11) 0.0922(6) 0.037(3) Uani 0.50 1 d P A -1
C2I' C 0.5807(11) 0.655(3) 0.1625(15) 0.047(7) Uani 0.50 1 d P A -1
H2I' H 0.6022 0.6221 0.1855 0.056 Uiso 0.50 1 calc PR A -1
C3I' C 0.5823(3) 0.6998(9) 0.1062(5) 0.038(2) Uani 0.50 1 d P A -1
H3I' H 0.6040 0.7037 0.0818 0.046 Uiso 0.50 1 calc PR A -1
C4I' C 0.5311(4) 0.7962(11) 0.0358(5) 0.049(3) Uani 0.50 1 d P A -1
H4I1 H 0.5278 0.8907 0.0408 0.074 Uiso 0.50 1 calc PR A -1
H4I2 H 0.5063 0.7569 0.0232 0.074 Uiso 0.50 1 calc PR A -1
H4I3 H 0.5500 0.7799 0.0054 0.074 Uiso 0.50 1 calc PR A -1
C5I' C 0.5331(3) 0.6221(10) 0.2393(4) 0.050(2) Uani 0.50 1 d P A -1
H5I1 H 0.5181 0.6933 0.2574 0.060 Uiso 0.50 1 calc PR A -1
H5I2 H 0.5559 0.6039 0.2659 0.060 Uiso 0.50 1 calc PR A -1
O1W O 0.51592(15) 0.5271(6) 0.5137(3) 0.0441(15) Uani 0.50 1 d P B -1
O2W O 0.56562(9) 0.9052(3) 0.47540(14) 0.0556(9) Uani 1 1 d . . .
H2W H 0.5598 0.9469 0.4470 0.050 Uiso 1 1 d . . .
H1W H 0.5479 0.8885 0.4964 0.050 Uiso 1 1 d . . .

loop_
_atom_site_aniso_label
_atom_site_aniso_U_11
_atom_site_aniso_U_22
_atom_site_aniso_U_33
_atom_site_aniso_U_23
_atom_site_aniso_U_13
_atom_site_aniso_U_12
Br1 0.0351(3) 0.0545(3) 0.1016(5) 0.0100(3) 0.0040(3) -0.0010(2)
O1 0.0485(18) 0.0312(15) 0.0538(19) -0.0043(14) 0.0277(15) -0.0001(13)
C1 0.026(2) 0.033(2) 0.031(2) 0.0041(18) 0.0097(17) 0.0017(17)
O2 0.064(2) 0.0392(18) 0.057(2) -0.0154(15) 0.0439(17) -0.0176(15)
C2 0.033(2) 0.024(2) 0.036(2) 0.0039(18) 0.0093(18) 0.0011(17)
O3 0.0428(17) 0.0268(15) 0.0497(18) 0.0007(13) 0.0238(15) -0.0040(13)
C3 0.037(2) 0.026(2) 0.035(2) 0.0017(18) 0.0177(19) 0.0070(17)
O4 0.0377(16) 0.0383(16) 0.0336(16) 0.0085(14) 0.0106(13) -0.0039(13)
C4 0.037(2) 0.031(2) 0.041(3) 0.0065(19) 0.021(2) 0.0005(19)
O5 0.0440(18) 0.0447(19) 0.0420(18) 0.0068(14) 0.0082(15) -0.0107(14)
C5 0.032(2) 0.024(2) 0.041(2) 0.0056(19) 0.0102(18) 0.0026(18)
O6 0.0524(18) 0.0455(18) 0.0337(17) -0.0010(14) 0.0126(14) -0.0106(14)
C6 0.026(2) 0.029(2) 0.030(2) 0.0043(17) 0.0057(17) 0.0022(16)
O7 0.070(2) 0.0356(17) 0.0316(17) -0.0028(14) 0.0137(15) -0.0099(16)
C7 0.029(2) 0.028(2) 0.036(2) 0.0047(18) 0.0104(18) 0.0040(17)
O8 0.0498(17) 0.0413(17) 0.0305(16) -0.0027(14) 0.0021(14) -0.0060(15)
C8 0.030(2) 0.032(2) 0.036(2) 0.0006(19) 0.0121(18) 0.0028(17)
O9 0.0418(17) 0.0394(17) 0.0309(17) 0.0009(13) 0.0021(13) -0.0015(13)
C9 0.032(2) 0.026(2) 0.031(2) 0.0007(17) 0.0127(18) 0.0086(17)
O10 0.0358(16) 0.0485(18) 0.0427(18) -0.0018(15) 0.0099(14) 0.0026(14)
C10 0.032(2) 0.023(2) 0.037(3) 0.0031(18) 0.0133(19) 0.0037(17)
O11 0.0398(18) 0.068(2) 0.100(3) 0.033(2) 0.0288(19) 0.0228(17)
C11 0.037(2) 0.024(2) 0.038(3) -0.0009(18) 0.012(2) 0.0042(18)
O12 0.057(2) 0.047(2) 0.100(3) 0.0317(19) 0.051(2) 0.0266(16)
C12 0.049(3) 0.028(2) 0.025(2) -0.0020(18) 0.014(2) 0.0013(19)
C13 0.035(2) 0.029(2) 0.033(2) -0.0006(18) 0.0167(19) 0.0009(18)
C14 0.042(2) 0.036(2) 0.035(2) 0.0016(19) 0.020(2) -0.0039(19)
C15 0.025(2) 0.041(3) 0.030(2) 0.004(2) 0.0070(17) -0.0061(18)
C16 0.031(2) 0.037(2) 0.033(2) 0.001(2) 0.0156(19) -0.0086(18)
C17 0.040(2) 0.036(2) 0.030(2) -0.001(2) 0.0161(19) -0.0101(19)
C18 0.031(2) 0.046(3) 0.027(2) 0.002(2) 0.0102(18) -0.0086(19)
C19 0.028(2) 0.031(2) 0.034(2) 0.0021(19) 0.0102(18) -0.0052(17)
C20 0.026(2) 0.032(2) 0.033(2) 0.0000(19) 0.0080(18) -0.0106(18)
C21 0.036(2) 0.040(2) 0.028(2) 0.0002(19) 0.0027(19) -0.0110(19)
C22 0.034(2) 0.027(2) 0.040(3) -0.0019(19) 0.0093(19) -0.0031(18)
C23 0.037(2) 0.025(2) 0.036(2) -0.0042(19) 0.0063(19) -0.0060(18)
C24 0.038(2) 0.026(2) 0.044(3) -0.002(2) 0.012(2) 0.0017(18)
C25 0.037(3) 0.029(2) 0.071(3) 0.006(2) 0.016(2) 0.011(2)
C26 0.045(3) 0.023(2) 0.069(3) 0.008(2) 0.031(2) 0.009(2)
C27 0.046(3) 0.021(2) 0.042(3) 0.0010(18) 0.018(2) -0.0008(18)
C28 0.044(3) 0.027(2) 0.043(3) -0.0001(19) 0.021(2) -0.0013(19)
C29 0.036(2) 0.043(3) 0.044(3) 0.004(2) 0.012(2) 0.008(2)
C30 0.048(3) 0.080(4) 0.053(3) 0.014(3) 0.008(2) 0.017(3)
C31 0.043(3) 0.041(3) 0.045(3) 0.004(2) 0.018(2) 0.000(2)
C32 0.041(3) 0.061(3) 0.055(3) 0.012(3) 0.018(2) -0.002(2)
C33 0.048(3) 0.053(3) 0.051(3) 0.002(2) 0.008(2) -0.013(2)
C34 0.055(3) 0.087(4) 0.064(3) -0.001(3) 0.014(3) -0.037(3)
C35 0.053(3) 0.035(2) 0.040(3) -0.004(2) 0.015(2) -0.011(2)
C36 0.061(3) 0.055(3) 0.037(3) 0.000(2) 0.014(2) -0.006(2)
N1I 0.022(4) 0.044(4) 0.041(5) 0.011(4) 0.001(3) -0.004(3)
C1I 0.032(5) 0.055(6) 0.028(5) -0.002(5) -0.002(4) 0.007(4)
N2I 0.039(7) 0.047(7) 0.051(7) 0.012(6) 0.011(5) 0.004(6)
C2I 0.036(6) 0.037(6) 0.071(8) 0.024(6) -0.013(6) -0.013(5)
C3I 0.029(11) 0.044(13) 0.057(17) 0.039(15) 0.007(12) 0.004(9)
C4I 0.061(9) 0.086(11) 0.062(11) 0.014(9) 0.018(9) 0.027(8)
C5I 0.043(6) 0.048(7) 0.038(8) -0.002(5) 0.008(5) -0.015(5)
C6I 0.051(8) 0.049(7) 0.026(9) -0.002(5) 0.011(5) -0.002(5)
N1I' 0.030(4) 0.055(5) 0.036(5) 0.000(4) 0.012(4) -0.006(4)
C1I' 0.027(5) 0.064(7) 0.040(6) 0.010(5) 0.008(4) 0.004(5)
N2I' 0.036(6) 0.033(6) 0.044(8) -0.003(6) 0.020(5) 0.005(5)
C2I' 0.042(13) 0.042(10) 0.056(13) 0.029(9) 0.005(9) -0.011(8)
C3I' 0.021(5) 0.043(6) 0.053(7) -0.011(5) 0.022(5) 0.003(4)
C4I' 0.058(7) 0.052(7) 0.039(7) 0.006(5) 0.016(6) 0.004(6)
C5I' 0.042(5) 0.069(7) 0.038(5) 0.004(5) 0.009(4) -0.018(5)
O1W 0.035(3) 0.049(4) 0.049(4) -0.010(3) 0.013(3) 0.002(3)
O2W 0.0554(19) 0.0420(18) 0.069(2) 0.0048(16) -0.0047(17) -0.0052(15)

loop_
_atom_type_symbol
_atom_type_description
_atom_type_scat_dispersion_real
_atom_type_scat_dispersion_imag
_atom_type_scat_source
C C 0.0033 0.0016 'International Tables Vol C Tables 4.2.6.8 and 6.1.1.4'
H H 0.0000 0.0000 'International Tables Vol C Tables 4.2.6.8 and 6.1.1.4'
N N 0.0061 0.0033 'International Tables Vol C Tables 4.2.6.8 and 6.1.1.4'
O O 0.0106 0.0060 'International Tables Vol C Tables 4.2.6.8 and 6.1.1.4'
Br Br -0.2901 2.4595 'International Tables Vol C Tables 4.2.6.8 and 6.1.1.4'

loop_
_geom_angle_atom_site_label_1
_geom_angle_atom_site_label_2
_geom_angle_atom_site_label_3
_geom_angle
C3 O1 H1 109.3
C2 C1 C6 123.9(3)
C2 C1 H13 118.1
C6 C1 H13 118.1
C4 O2 H2 109.5
C1 C2 C3 116.9(3)
C1 C2 C28 120.2(3)
C3 C2 C28 122.9(3)
C5 O3 H3 109.5
C4 C3 O1 113.8(3)
C4 C3 C2 120.9(3)
O1 C3 C2 125.2(3)
C10 O4 H4 109.5
O2 C4 C3 120.5(3)
O2 C4 C5 119.3(3)
C3 C4 C5 120.2(3)
C11 O5 H5 109.5
C4 C5 C6 121.2(4)
C4 C5 O3 120.8(3)
C6 C5 O3 117.9(3)
C12 O6 H6 109.4
C5 C6 C1 116.9(3)
C5 C6 C7 121.4(3)
C1 C6 C7 121.7(3)
C17 O7 H7 109.5
C9 C7 C29 113.0(3)
C9 C7 C6 111.4(3)
C29 C7 C6 112.2(3)
C9 C7 H16 106.6
C29 C7 H16 106.6
C6 C7 H16 106.6
C18 O8 H8 109.5
C13 C8 C9 123.0(4)
C13 C8 H17 118.5
C9 C8 H17 118.5
C19 O9 H9 109.5
C10 C9 C8 117.7(4)
C10 C9 C7 119.8(3)
C8 C9 C7 122.4(4)
C24 O10 H10 109.5
O4 C10 C9 123.9(3)
O4 C10 C11 115.2(3)
C9 C10 C11 120.8(3)
C25 O11 H11 109.5
O5 C11 C12 116.9(4)
O5 C11 C10 123.5(3)
C12 C11 C10 119.6(4)
C26 O12 H12 109.5
O6 C12 C13 118.9(3)
O6 C12 C11 119.6(4)
C13 C12 C11 121.4(4)
C12 C13 C8 117.4(3)
C12 C13 C14 119.5(4)
C8 C13 C14 123.1(4)
C31 C14 C13 113.7(3)
C31 C14 C16 113.1(3)
C13 C14 C16 110.4(3)
C31 C14 H14 106.3
C13 C14 H14 106.3
C16 C14 H14 106.3
C20 C15 C16 123.1(4)
C20 C15 H15 118.5
C16 C15 H15 118.5
C17 C16 C15 117.1(4)
C17 C16 C14 121.0(4)
C15 C16 C14 121.8(4)
O7 C17 C16 124.2(4)
O7 C17 C18 114.9(4)
C16 C17 C18 121.0(4)
O8 C18 C19 117.4(4)
O8 C18 C17 122.3(4)
C19 C18 C17 120.3(4)
C20 C19 C18 120.9(4)
C20 C19 O9 119.8(3)
C18 C19 O9 119.2(4)
C19 C20 C15 117.6(4)
C19 C20 C21 121.1(4)
C15 C20 C21 121.1(4)
C33 C21 C23 114.0(3)
C33 C21 C20 113.4(4)
C23 C21 C20 110.8(3)
C33 C21 H21 106.0
C23 C21 H21 106.0
C20 C21 H21 106.0
C27 C22 C23 123.3(4)
C27 C22 H22 118.3
C23 C22 H22 118.3
C24 C23 C22 117.1(4)
C24 C23 C21 119.1(4)
C22 C23 C21 123.7(4)
C25 C24 O10 115.5(4)
C25 C24 C23 120.6(4)
O10 C24 C23 123.9(4)
O11 C25 C26 117.9(4)
O11 C25 C24 121.2(4)
C26 C25 C24 120.9(4)
C25 C26 O12 120.5(4)
C25 C26 C27 120.8(4)
O12 C26 C27 118.7(4)
C26 C27 C22 117.2(4)
C26 C27 C28 119.3(3)
C22 C27 C28 123.5(4)
C27 C28 C2 110.2(3)
C27 C28 C35 113.8(3)
C2 C28 C35 111.5(3)
C27 C28 H28 107.0
C2 C28 H28 107.0
C35 C28 H28 107.0
C30 C29 C7 112.1(3)
C30 C29 H29A 109.2
C7 C29 H29A 109.2
C30 C29 H29B 109.2
C7 C29 H29B 109.2
H29A C29 H29B 107.9
C29 C30 H30A 109.5
C29 C30 H30B 109.5
H30A C30 H30B 109.5
C29 C30 H30C 109.5
H30A C30 H30C 109.5
H30B C30 H30C 109.5
C14 C31 C32 112.3(4)
C14 C31 H31A 109.1
C32 C31 H31A 109.1
C14 C31 H31B 109.1
C32 C31 H31B 109.1
H31A C31 H31B 107.9
C31 C32 H32A 109.5
C31 C32 H32B 109.5
H32A C32 H32B 109.5
C31 C32 H32C 109.5
H32A C32 H32C 109.5
H32B C32 H32C 109.5
C21 C33 C34 110.6(4)
C21 C33 H33A 109.5
C34 C33 H33A 109.5
C21 C33 H33B 109.5
C34 C33 H33B 109.5
H33A C33 H33B 108.1
C33 C34 H34A 109.5
C33 C34 H34B 109.5
H34A C34 H34B 109.5
C33 C34 H34C 109.5
H34A C34 H34C 109.5
H34B C34 H34C 109.5
C36 C35 C28 113.4(3)
C36 C35 H35A 108.9
C28 C35 H35A 108.9
C36 C35 H35B 108.9
C28 C35 H35B 108.9
H35A C35 H35B 107.7
C35 C36 H36A 109.5
C35 C36 H36B 109.5
H36A C36 H36B 109.5
C35 C36 H36C 109.5
H36A C36 H36C 109.5
H36B C36 H36C 109.5
C1I N1I C2I 107.1(8)
C1I N1I C5I 126.2(7)
C2I N1I C5I 126.7(9)
N2I C1I N1I 109.4(9)
N2I C1I H1I 125.3
N1I C1I H1I 125.3
C1I N2I C3I 110.4(17)
C1I N2I C4I 126.1(12)
C3I N2I C4I 123.5(17)
N1I C2I C3I 110.6(16)
N1I C2I H2I 124.7
C3I C2I H2I 124.7
C2I C3I N2I 103(2)
C2I C3I H3I 128.7
N2I C3I H3I 128.7
N1I C5I C6I 112.3(8)
N1I C5I H5I3 109.2
C6I C5I H5I3 109.2
N1I C5I H5I4 109.2
C6I C5I H5I4 109.2
H5I3 C5I H5I4 107.9
C5I C6I C5I' 111.0(8)
C5I C6I H6I1 109.4
C5I' C6I H6I1 109.4
C5I C6I H6I2 109.4
C5I' C6I H6I2 109.4
H6I1 C6I H6I2 108.0
C2I' N1I' C1I' 108.5(17)
C2I' N1I' C5I' 125.6(18)
C1I' N1I' C5I' 125.9(8)
N2I' C1I' N1I' 108.5(9)
N2I' C1I' H1I' 125.8
N1I' C1I' H1I' 125.8
C1I' N2I' C3I' 108.9(12)
C1I' N2I' C4I' 125.5(10)
C3I' N2I' C4I' 125.6(12)
N1I' C2I' C3I' 110(3)
N1I' C2I' H2I' 124.9
C3I' C2I' H2I' 124.9
C2I' C3I' N2I' 103.8(19)
C2I' C3I' H3I' 128.1
N2I' C3I' H3I' 128.1
N1I' C5I' C6I 110.7(7)
N1I' C5I' H5I1 109.5
C6I C5I' H5I1 109.5
N1I' C5I' H5I2 109.5
C6I C5I' H5I2 109.5
H5I1 C5I' H5I2 108.1
H2W O2W H1W 114.3

loop_
_geom_bond_atom_site_label_1
_geom_bond_atom_site_label_2
_geom_bond_distance
O1 C3 1.383(4)
O1 H1 0.8452
C1 C2 1.391(5)
C1 C6 1.391(5)
C1 H13 0.9500
O2 C4 1.370(4)
O2 H2 0.8400
C2 C3 1.399(5)
C2 C28 1.533(5)
O3 C5 1.391(4)
O3 H3 0.8400
C3 C4 1.380(5)
O4 C10 1.378(4)
O4 H4 0.8400
C4 C5 1.389(5)
O5 C11 1.372(5)
O5 H5 0.8400
C5 C6 1.390(5)
O6 C12 1.378(5)
O6 H6 0.8408
C6 C7 1.534(5)
O7 C17 1.384(5)
O7 H7 0.8400
C7 C9 1.523(5)
C7 C29 1.528(5)
C7 H16 1.0000
O8 C18 1.376(5)
O8 H8 0.8400
C8 C13 1.392(5)
C8 C9 1.397(5)
C8 H17 0.9500
O9 C19 1.388(5)
O9 H9 0.8400
C9 C10 1.389(5)
O10 C24 1.381(5)
O10 H10 0.8400
C10 C11 1.392(6)
O11 C25 1.377(5)
O11 H11 0.8400
C11 C12 1.392(5)
O12 C26 1.380(5)
O12 H12 0.8400
C12 C13 1.384(6)
C13 C14 1.521(5)
C14 C31 1.509(6)
C14 C16 1.530(6)
C14 H14 1.0000
C15 C20 1.397(5)
C15 C16 1.398(5)
C15 H15 0.9500
C16 C17 1.388(6)
C17 C18 1.389(6)
C18 C19 1.383(5)
C19 C20 1.381(5)
C20 C21 1.536(5)
C21 C33 1.499(6)
C21 C23 1.526(5)
C21 H21 1.0000
C22 C27 1.392(5)
C22 C23 1.396(5)
C22 H22 0.9500
C23 C24 1.389(6)
C24 C25 1.381(6)
C25 C26 1.377(6)
C26 C27 1.386(6)
C27 C28 1.527(6)
C28 C35 1.540(6)
C28 H28 1.0000
C29 C30 1.512(6)
C29 H29A 0.9900
C29 H29B 0.9900
C30 H30A 0.9800
C30 H30B 0.9800
C30 H30C 0.9800
C31 C32 1.536(5)
C31 H31A 0.9900
C31 H31B 0.9900
C32 H32A 0.9800
C32 H32B 0.9800
C32 H32C 0.9800
C33 C34 1.555(6)
C33 H33A 0.9900
C33 H33B 0.9900
C34 H34A 0.9800
C34 H34B 0.9800
C34 H34C 0.9800
C35 C36 1.517(6)
C35 H35A 0.9900
C35 H35B 0.9900
C36 H36A 0.9800
C36 H36B 0.9800
C36 H36C 0.9800
N1I C1I 1.332(10)
N1I C2I 1.358(11)
N1I C5I 1.456(14)
C1I N2I 1.332(14)
C1I H1I 0.9500
N2I C3I 1.39(3)
N2I C4I 1.445(18)
C2I C3I 1.39(3)
C2I H2I 0.9500
C3I H3I 0.9500
C4I H4I4 0.9800
C4I H4I5 0.9800
C4I H4I6 0.9800
C5I C6I 1.523(13)
C5I H5I3 0.9900
C5I H5I4 0.9900
C6I C5I' 1.529(14)
C6I H6I1 0.9900
C6I H6I2 0.9900
N1I' C2I' 1.30(4)
N1I' C1I' 1.328(11)
N1I' C5I' 1.466(11)
C1I' N2I' 1.297(15)
C1I' H1I' 0.9500
N2I' C3I' 1.386(15)
N2I' C4I' 1.457(16)
C2I' C3I' 1.35(4)
C2I' H2I' 0.9500
C3I' H3I' 0.9500
C4I' H4I1 0.9800
C4I' H4I2 0.9800
C4I' H4I3 0.9800
C5I' H5I1 0.9900
C5I' H5I2 0.9900
O2W H2W 0.7869
O2W H1W 0.8064

loop_
_geom_torsion_atom_site_label_1
_geom_torsion_atom_site_label_2
_geom_torsion_atom_site_label_3
_geom_torsion_atom_site_label_4
_geom_torsion
C6 C1 C2 C3 -1.5(6)
C6 C1 C2 C28 178.1(4)
C1 C2 C3 C4 -0.1(6)
C28 C2 C3 C4 -179.7(4)
C1 C2 C3 O1 178.4(4)
C28 C2 C3 O1 -1.2(6)
O1 C3 C4 O2 0.1(6)
C2 C3 C4 O2 178.8(4)
O1 C3 C4 C5 -178.2(4)
C2 C3 C4 C5 0.4(6)
O2 C4 C5 C6 -177.6(4)
C3 C4 C5 C6 0.7(6)
O2 C4 C5 O3 -1.1(6)
C3 C4 C5 O3 177.2(4)
C4 C5 C6 C1 -2.2(6)
O3 C5 C6 C1 -178.7(3)
C4 C5 C6 C7 177.3(4)
O3 C5 C6 C7 0.7(6)
C2 C1 C6 C5 2.6(6)
C2 C1 C6 C7 -176.9(4)
C5 C6 C7 C9 110.9(4)
C1 C6 C7 C9 -69.7(5)
C5 C6 C7 C29 -121.4(4)
C1 C6 C7 C29 58.0(5)
C13 C8 C9 C10 -0.1(5)
C13 C8 C9 C7 178.6(3)
C29 C7 C9 C10 156.3(3)
C6 C7 C9 C10 -76.4(4)
C29 C7 C9 C8 -22.4(5)
C6 C7 C9 C8 104.9(4)
C8 C9 C10 O4 -176.2(3)
C7 C9 C10 O4 5.1(5)
C8 C9 C10 C11 1.3(5)
C7 C9 C10 C11 -177.4(3)
O4 C10 C11 O5 -1.5(5)
C9 C10 C11 O5 -179.2(3)
O4 C10 C11 C12 176.2(3)
C9 C10 C11 C12 -1.4(6)
O5 C11 C12 O6 0.0(5)
C10 C11 C12 O6 -177.9(3)
O5 C11 C12 C13 178.3(3)
C10 C11 C12 C13 0.4(6)
O6 C12 C13 C8 179.0(3)
C11 C12 C13 C8 0.7(6)
O6 C12 C13 C14 -0.6(5)
C11 C12 C13 C14 -178.9(3)
C9 C8 C13 C12 -0.8(6)
C9 C8 C13 C14 178.8(3)
C12 C13 C14 C31 -152.4(4)
C8 C13 C14 C31 28.0(5)
C12 C13 C14 C16 79.2(5)
C8 C13 C14 C16 -100.4(4)
C20 C15 C16 C17 -0.8(5)
C20 C15 C16 C14 -178.2(3)
C31 C14 C16 C17 126.4(4)
C13 C14 C16 C17 -104.9(4)
C31 C14 C16 C15 -56.4(5)
C13 C14 C16 C15 72.3(5)
C15 C16 C17 O7 -177.3(3)
C14 C16 C17 O7 0.0(6)
C15 C16 C17 C18 1.6(5)
C14 C16 C17 C18 178.9(3)
O7 C17 C18 O8 -0.4(5)
C16 C17 C18 O8 -179.4(3)
O7 C17 C18 C19 177.0(3)
C16 C17 C18 C19 -2.0(6)
O8 C18 C19 C20 179.1(3)
C17 C18 C19 C20 1.6(6)
O8 C18 C19 O9 2.3(5)
C17 C18 C19 O9 -175.2(3)
C18 C19 C20 C15 -0.8(5)
O9 C19 C20 C15 175.9(3)
C18 C19 C20 C21 -177.1(3)
O9 C19 C20 C21 -0.3(5)
C16 C15 C20 C19 0.5(5)
C16 C15 C20 C21 176.7(3)
C19 C20 C21 C33 -125.3(4)
C15 C20 C21 C33 58.6(5)
C19 C20 C21 C23 105.1(4)
C15 C20 C21 C23 -71.0(4)
C27 C22 C23 C24 -1.5(6)
C27 C22 C23 C21 179.3(4)
C33 C21 C23 C24 157.3(4)
C20 C21 C23 C24 -73.3(5)
C33 C21 C23 C22 -23.5(6)
C20 C21 C23 C22 105.8(4)
C22 C23 C24 C25 2.4(6)
C21 C23 C24 C25 -178.4(4)
C22 C23 C24 O10 -176.0(3)
C21 C23 C24 O10 3.2(6)
O10 C24 C25 O11 -0.5(6)
C23 C24 C25 O11 -179.1(4)
O10 C24 C25 C26 177.3(4)
C23 C24 C25 C26 -1.2(6)
O11 C25 C26 O12 -1.3(6)
C24 C25 C26 O12 -179.2(4)
O11 C25 C26 C27 176.9(4)
C24 C25 C26 C27 -1.0(7)
C25 C26 C27 C22 1.9(6)
O12 C26 C27 C22 -179.9(4)
C25 C26 C27 C28 -177.0(4)
O12 C26 C27 C28 1.2(6)
C23 C22 C27 C26 -0.6(6)
C23 C22 C27 C28 178.3(4)
C26 C27 C28 C2 74.6(4)
C22 C27 C28 C2 -104.2(4)
C26 C27 C28 C35 -159.2(4)
C22 C27 C28 C35 22.0(5)
C1 C2 C28 C27 66.7(5)
C3 C2 C28 C27 -113.7(4)
C1 C2 C28 C35 -60.7(5)
C3 C2 C28 C35 118.9(4)
C9 C7 C29 C30 -165.2(4)
C6 C7 C29 C30 68.0(5)
C13 C14 C31 C32 168.8(4)
C16 C14 C31 C32 -64.2(5)
C23 C21 C33 C34 -165.8(4)
C20 C21 C33 C34 66.3(5)
C27 C28 C35 C36 176.2(3)
C2 C28 C35 C36 -58.3(5)
C2I N1I C1I N2I 1.6(11)
C5I N1I C1I N2I -176.2(9)
N1I C1I N2I C3I -0.7(15)
N1I C1I N2I C4I -178.8(11)
C1I N1I C2I C3I -2.0(14)
C5I N1I C2I C3I 175.8(12)
N1I C2I C3I N2I 1.5(17)
C1I N2I C3I C2I -0.5(18)
C4I N2I C3I C2I 177.7(12)
C1I N1I C5I C6I -121.4(10)
C2I N1I C5I C6I 61.2(11)
N1I C5I C6I C5I' 63.9(10)
C2I' N1I' C1I' N2I' -0.9(18)
C5I' N1I' C1I' N2I' -179.6(9)
N1I' C1I' N2I' C3I' 1.4(13)
N1I' C1I' N2I' C4I' -179.1(10)
C1I' N1I' C2I' C3I' 0(2)
C5I' N1I' C2I' C3I' 178.7(12)
N1I' C2I' C3I' N2I' 1(2)
C1I' N2I' C3I' C2I' -1.4(18)
C4I' N2I' C3I' C2I' 179.1(16)
C2I' N1I' C5I' C6I -108.8(18)
C1I' N1I' C5I' C6I 69.7(13)
C5I C6I C5I' N1I' 177.6(8)
